data_7225104
loop_
_publ_author_name
'Yawer, Mohd'
'Kariem, Mukaddus'
'Sood, Puneet'
'Sheikh, Haq Nawaz'

_publ_section_title
;
 Lanthanide-based entangled coordination polymers connected by
 thiophene-2,5-dicarboxylate: solvothermal syntheses, crystal structures,
 luminescence and magnetic properties
;
_journal_issue 20
_journal_name_full CrystEngComm
_journal_page_first 3617
_journal_paper_doi 10.1039/C6CE00321D
_journal_volume 18
_journal_year 2016
_chemical_formula_moiety 'C28 H28 N2 O14 S3 Yb2, 0.5(O)'
_chemical_formula_sum 'C23.5 H27 N8 O13.5 S3 Yb2'
_chemical_formula_weight 1079.79
_chemical_name_systematic
;
 ? 
;
_space_group_crystal_system monoclinic
_space_group_IT_number 13
_space_group_name_Hall '-P 2yc'
_space_group_name_H-M_alt 'P 1 2/c 1'
_symmetry_space_group_name_Hall '-P 2yc'
_symmetry_space_group_name_H-M 'P 1 2/c 1'
_atom_sites_solution_hydrogens geom
_atom_sites_solution_primary iterative
_atom_sites_solution_secondary difmap
_audit_creation_date 2015-05-28
_audit_creation_method
;
  Olex2 1.2-ac2
  (compiled 2012.03.27 svn.r2268, GUI svn.r4156)
;
_audit_update_record
;
2015-09-01 deposited with the CCDC.
2016-04-13 downloaded from the CCDC.
;
_cell_angle_alpha 90.00
_cell_angle_beta 110.462(5)
_cell_angle_gamma 90.00
_cell_formula_units_Z 4
_cell_length_a 17.2053(8)
_cell_length_b 11.6462(4)
_cell_length_c 18.2629(9)
_cell_measurement_reflns_used 5497
_cell_measurement_temperature 150.00(10)
_cell_measurement_theta_max 28.0360
_cell_measurement_theta_min 2.3680
_cell_volume 3428.6(3)
_computing_cell_refinement
;
CrysAlisPro, Agilent Technologies,
Version 1.171.37.33d (release 23-04-2014 CrysAlis171 .NET)
(compiled Apr 23 2014,17:37:27)
;
_computing_data_collection
;
CrysAlisPro, Agilent Technologies,
Version 1.171.37.33d (release 23-04-2014 CrysAlis171 .NET)
(compiled Apr 23 2014,17:37:27)
;
_computing_data_reduction
;
CrysAlisPro, Agilent Technologies,
Version 1.171.37.33d (release 23-04-2014 CrysAlis171 .NET)
(compiled Apr 23 2014,17:37:27)
;
_computing_molecular_graphics
;
O. V. Dolomanov, L. J. Bourhis, R. J. Gildea, J. A. K. Howard and H. Puschmann,
OLEX2: a complete structure solution, refinement and analysis program.
J. Appl. Cryst. (2009). 42, 339-341.
;
_computing_publication_material
;
O. V. Dolomanov, L. J. Bourhis, R. J. Gildea, J. A. K. Howard and H. Puschmann,
OLEX2: a complete structure solution, refinement and analysis program.
J. Appl. Cryst. (2009). 42, 339-341.
;
_computing_structure_refinement
;
SHELXL, G.M. Sheldrick, Acta Cryst.
(2008). A64, 112-122
;
_computing_structure_solution 'J. Appl. Cryst. (2007) 40, 786-790'
_diffrn_ambient_environment N~2~
_diffrn_ambient_temperature 150.00(10)
_diffrn_detector 'CCD plate'
_diffrn_detector_area_resol_mean 7.9987
_diffrn_detector_type Eos
_diffrn_measured_fraction_theta_full 0.9879
_diffrn_measured_fraction_theta_max 0.8731
_diffrn_measurement_details
;
  1 omega  -10.00   99.00   1.0000   27.0250
omega____ theta____ kappa____ phi______ frames
    -       26.8824   57.0000  150.0000 109

  2 omega  -41.00   65.00   1.0000   27.0250
omega____ theta____ kappa____ phi______ frames
    -       26.8824  -57.0000  -90.0000 106
;
_diffrn_measurement_device 'four-circle diffractometer'
_diffrn_measurement_device_type 'SuperNova, Dual, Cu at zero, Eos'
_diffrn_measurement_method '\w scans'
_diffrn_orient_matrix_UB_11 -0.0364505000
_diffrn_orient_matrix_UB_12 0.0120861000
_diffrn_orient_matrix_UB_13 -0.0323173000
_diffrn_orient_matrix_UB_21 0.0131266000
_diffrn_orient_matrix_UB_22 0.0577303000
_diffrn_orient_matrix_UB_23 0.0000186000
_diffrn_orient_matrix_UB_31 0.0209146000
_diffrn_orient_matrix_UB_32 -0.0150921000
_diffrn_orient_matrix_UB_33 -0.0259245000
_diffrn_radiation_monochromator mirror
_diffrn_radiation_probe x-ray
_diffrn_radiation_type 'Mo K\a'
_diffrn_radiation_wavelength 0.71073
_diffrn_reflns_av_R_equivalents 0.0197
_diffrn_reflns_av_unetI/netI 0.0390
_diffrn_reflns_limit_h_max 10
_diffrn_reflns_limit_h_min -22
_diffrn_reflns_limit_k_max 6
_diffrn_reflns_limit_k_min -14
_diffrn_reflns_limit_l_max 23
_diffrn_reflns_limit_l_min -23
_diffrn_reflns_number 11097
_diffrn_reflns_theta_full 28.26
_diffrn_reflns_theta_max 28.26
_diffrn_reflns_theta_min 2.12
_diffrn_source 'SuperNova (Mo) X-ray Source'
_exptl_absorpt_coefficient_mu 5.679
_exptl_absorpt_correction_T_max 1.00000
_exptl_absorpt_correction_T_min 0.91288
_exptl_absorpt_correction_type multi-scan
_exptl_absorpt_process_details
;
CrysAlisPro, Agilent Technologies,
Version 1.171.37.33d (release 23-04-2014 CrysAlis171 .NET)
(compiled Apr 23 2014,17:37:27)
Empirical absorption correction using spherical harmonics,
 implemented in SCALE3 ABSPACK scaling algorithm.
;
_exptl_crystal_density_diffrn 2.092
_exptl_crystal_density_method 'not measured'
_exptl_crystal_F_000 2080
_refine_diff_density_max 5.311
_refine_diff_density_min -2.022
_refine_diff_density_rms 0.233
_refine_ls_extinction_method none
_refine_ls_goodness_of_fit_ref 1.165
_refine_ls_hydrogen_treatment mixed
_refine_ls_matrix_type full
_refine_ls_number_parameters 441
_refine_ls_number_reflns 7433
_refine_ls_number_restraints 0
_refine_ls_restrained_S_all 1.165
_refine_ls_R_factor_all 0.0624
_refine_ls_R_factor_gt 0.0566
_refine_ls_shift/su_max 0.001
_refine_ls_shift/su_mean 0.000
_refine_ls_structure_factor_coef Fsqd
_refine_ls_weighting_details 'calc w=1/[\s^2^(Fo^2^)+(0.0186P)^2^+76.9088P] where P=(Fo^2^+2Fc^2^)/3'
_refine_ls_weighting_scheme calc
_refine_ls_wR_factor_gt 0.1091
_refine_ls_wR_factor_ref 0.1118
_reflns_number_gt 6746
_reflns_number_total 7433
_reflns_threshold_expression >2sigma(I)
_cod_data_source_file c6ce00321d2.cif
_cod_data_source_block b23_lt_mo
_cod_depositor_comments 'Adding full bibliography for 7225101--7225109.cif.'
_cod_original_cell_volume 3428.5(3)
_cod_original_formula_sum 'C23.50 H27 N8 O13.50 S3 Yb2'
_cod_database_code 7225104
_chemical_oxdiff_formula 'C H N O S Yb'
_reflns_odcompleteness_completeness 98.79
_reflns_odcompleteness_iscentric 1
_reflns_odcompleteness_theta 26.32

loop_
_space_group_symop_id
_space_group_symop_operation_xyz
1 'x, y, z'
2 '-x, y, -z+1/2'
3 '-x, -y, -z'
4 'x, -y, z-1/2'

loop_
_atom_site_label
_atom_site_type_symbol
_atom_site_fract_x
_atom_site_fract_y
_atom_site_fract_z
_atom_site_U_iso_or_equiv
_atom_site_adp_type
_atom_site_occupancy
_atom_site_symmetry_multiplicity
_atom_site_calc_flag
_atom_site_refinement_flags
Yb1 Yb 0.49724(2) 0.07133(3) 0.10204(2) 0.00873(9) Uani 1 1 d .
Yb2 Yb 0.99839(2) 0.41658(3) 0.595689(19) 0.00695(9) Uani 1 1 d .
S3 S 0.75521(12) 0.21080(18) 0.39112(11) 0.0109(4) Uani 1 1 d .
S14 S 1.26288(13) 0.22461(19) 0.55761(12) 0.0134(4) Uani 1 1 d .
S25 S 1.25117(13) 0.29118(19) 0.90790(12) 0.0135(4) Uani 1 1 d .
O32 O 1.0764(3) 0.4112(5) 0.7237(3) 0.0142(12) Uani 1 1 d .
N11 N 0.6229(5) 0.0926(8) 0.2848(5) 0.0279(19) Uani 1 1 d .
O13 O 0.5944(4) 0.0846(6) 0.3383(3) 0.0170(13) Uani 1 1 d .
O24 O 1.4063(4) 0.0788(6) 0.5569(4) 0.0197(14) Uani 1 1 d .
O10 O 0.9187(4) 0.3257(5) 0.4828(3) 0.0151(13) Uani 1 1 d .
C33 C 1.3828(5) 0.1417(7) 0.9432(5) 0.0158(18) Uani 1 1 d .
C17 C 1.2965(6) 0.3253(8) 0.4486(6) 0.022(2) Uani 1 1 d .
H17 H 1.3216 0.3453 0.4128 0.026 Uiso 1 1 calc R
C30 C 1.1148(5) 0.3885(7) 0.7932(5) 0.0081(15) Uiso 1 1 d .
O34 O 1.3974(4) 0.1750(6) 1.0115(4) 0.0222(14) Uani 1 1 d .
C4 C 0.8252(5) 0.2773(8) 0.3575(5) 0.0141(17) Uani 1 1 d .
O36 O 0.9881(4) 0.2298(5) 0.6303(3) 0.0152(13) Uani 1 1 d .
C22 C 1.3903(5) 0.1517(7) 0.5046(5) 0.0126(17) Uani 1 1 d .
N38 N 0.9558(5) 0.0417(6) 0.6135(4) 0.0167(16) Uani 1 1 d .
C19 C 1.1269(5) 0.3720(7) 0.5272(5) 0.0116(16) Uani 1 1 d .
O35 O 1.4254(4) 0.0679(6) 0.9235(4) 0.0230(15) Uani 1 1 d .
C27 C 1.2092(6) 0.2413(9) 0.7618(5) 0.024(2) Uani 1 1 d .
H27 H 1.1816 0.2396 0.7080 0.029 Uiso 1 1 calc R
C39 C 1.0384(6) 0.0069(8) 0.6636(6) 0.025(2) Uani 1 1 d .
H39A H 1.0362 -0.0700 0.6832 0.030 Uiso 1 1 calc R
H39B H 1.0582 0.0584 0.7080 0.030 Uiso 1 1 calc R
C37 C 0.9387(6) 0.1517(8) 0.5998(5) 0.0160(18) Uani 1 1 d .
H37 H 0.8864 0.1717 0.5652 0.019 Uiso 1 1 calc R
C8 C 0.8955(5) 0.3465(7) 0.4105(5) 0.0123(17) Uani 1 1 d .
O31 O 1.1009(3) 0.4306(5) 0.8520(3) 0.0131(12) Uani 1 1 d .
O21 O 1.0805(4) 0.4489(5) 0.4873(4) 0.0175(13) Uani 1 1 d .
O23 O 1.4222(4) 0.1655(6) 0.4532(4) 0.0190(14) Uani 1 1 d .
O43 O 0.5213(4) 0.2567(6) 0.1591(4) 0.0266(16) Uani 1 1 d .
O20 O 1.1135(4) 0.3262(6) 0.5836(4) 0.0187(14) Uani 1 1 d .
O12 O 0.5920(4) 0.0444(6) 0.2185(3) 0.0203(14) Uani 1 1 d .
C7 C 0.7001(5) 0.1595(8) 0.2994(5) 0.0140(17) Uani 1 1 d .
C26 C 1.1867(5) 0.3076(7) 0.8121(5) 0.0116(16) Uiso 1 1 d .
C16 C 1.2280(6) 0.3835(8) 0.4538(5) 0.0179(19) Uani 1 1 d .
H16 H 1.2033 0.4463 0.4230 0.022 Uiso 1 1 calc R
C18 C 1.3239(5) 0.2368(8) 0.5001(5) 0.0140(17) Uani 1 1 d .
C6 C 0.7357(5) 0.1904(9) 0.2453(5) 0.018(2) Uani 1 1 d .
H6 H 0.7157 0.1681 0.1931 0.022 Uiso 1 1 calc R
C29 C 1.3107(6) 0.1943(8) 0.8808(5) 0.0167(18) Uani 1 1 d .
C5 C 0.8059(6) 0.2596(9) 0.2790(5) 0.020(2) Uani 1 1 d .
H5 H 0.8365 0.2905 0.2506 0.025 Uiso 1 1 calc R
C28 C 1.2804(6) 0.1752(9) 0.8021(5) 0.024(2) Uani 1 1 d .
H28 H 1.3043 0.1236 0.7772 0.029 Uiso 1 1 calc R
C41 C 0.8926(7) -0.0459(9) 0.5784(6) 0.027(2) Uani 1 1 d .
H41A H 0.9172 -0.1081 0.5586 0.032 Uiso 1 1 calc R
H41B H 0.8486 -0.0127 0.5345 0.032 Uiso 1 1 calc R
C40 C 1.0978(7) 0.0089(11) 0.6192(8) 0.041(3) Uani 1 1 d .
H40A H 1.0803 -0.0461 0.5775 0.061 Uiso 1 1 calc R
H40B H 1.1526 -0.0100 0.6539 0.061 Uiso 1 1 calc R
H40C H 1.0982 0.0842 0.5979 0.061 Uiso 1 1 calc R
C15 C 1.2013(5) 0.3376(7) 0.5094(5) 0.0139(17) Uani 1 1 d .
C45 C 0.5592(9) 0.4433(10) 0.1607(8) 0.044(3) Uani 1 1 d .
C42 C 0.8560(8) -0.0935(12) 0.6367(7) 0.047(4) Uani 1 1 d .
H42A H 0.8166 -0.1525 0.6122 0.071 Uiso 1 1 calc R
H42B H 0.8289 -0.0329 0.6541 0.071 Uiso 1 1 calc R
H42C H 0.8996 -0.1252 0.6807 0.071 Uiso 1 1 calc R
O9 O 0.9265(4) 0.4181(5) 0.3777(4) 0.0174(13) Uani 1 1 d .
C44 C 0.5161(14) 0.3464(14) 0.1279(8) 0.082(6) Uani 1 1 d .
H44 H 0.4798 0.3518 0.0765 0.099 Uiso 1 1 calc R
C46 C 0.6049(13) 0.4476(17) 0.2488(12) 0.095(7) Uani 1 1 d .
H46A H 0.5667 0.4793 0.2720 0.114 Uiso 1 1 calc R
H46B H 0.6156 0.3689 0.2669 0.114 Uiso 1 1 calc R
C49 C 0.5090(13) 0.644(2) 0.1396(16) 0.126(10) Uani 1 1 d .
H49A H 0.5060 0.7089 0.1063 0.188 Uiso 1 1 calc R
H49B H 0.5396 0.6646 0.1928 0.188 Uiso 1 1 calc R
H49C H 0.4539 0.6208 0.1350 0.188 Uiso 1 1 calc R
C48 C 0.552(2) 0.5462(15) 0.1155(15) 0.147(13) Uani 1 1 d .
H48A H 0.5218 0.5284 0.0610 0.177 Uiso 1 1 calc R
H48B H 0.6072 0.5711 0.1196 0.177 Uiso 1 1 calc R
C47 C 0.6827(17) 0.510(2) 0.282(2) 0.25(3) Uani 1 1 d .
H47A H 0.6834 0.5731 0.2480 0.378 Uiso 1 1 calc R
H47B H 0.7282 0.4595 0.2864 0.378 Uiso 1 1 calc R
H47C H 0.6877 0.5391 0.3324 0.378 Uiso 1 1 calc R
O1 O 1.0000 0.3181(12) 0.2500 0.059(4) Uani 1 2 d S

loop_
_atom_site_aniso_label
_atom_site_aniso_U_11
_atom_site_aniso_U_22
_atom_site_aniso_U_33
_atom_site_aniso_U_23
_atom_site_aniso_U_13
_atom_site_aniso_U_12
Yb1 0.00870(17) 0.00973(17) 0.00916(18) -0.00224(13) 0.00488(13) -0.00150(13)
Yb2 0.00553(16) 0.00676(16) 0.00730(17) 0.00176(13) 0.00067(12) 0.00004(12)
S3 0.0112(9) 0.0158(10) 0.0057(9) -0.0015(8) 0.0027(7) -0.0032(8)
S14 0.0114(10) 0.0163(10) 0.0140(10) 0.0046(8) 0.0062(8) 0.0073(8)
S25 0.0120(10) 0.0173(10) 0.0096(9) 0.0019(8) 0.0015(8) 0.0050(8)
O32 0.009(3) 0.022(3) 0.009(3) 0.003(2) 0.000(2) 0.000(2)
N11 0.021(4) 0.027(5) 0.037(5) -0.003(4) 0.011(4) -0.001(4)
O13 0.011(3) 0.030(4) 0.012(3) -0.002(3) 0.007(2) -0.006(3)
O24 0.019(3) 0.020(3) 0.022(3) 0.009(3) 0.009(3) 0.010(3)
O10 0.013(3) 0.017(3) 0.011(3) 0.000(2) -0.001(2) -0.008(2)
C33 0.007(4) 0.014(4) 0.026(5) 0.006(4) 0.004(4) 0.002(3)
C17 0.026(5) 0.017(5) 0.022(5) 0.010(4) 0.008(4) 0.014(4)
O34 0.021(3) 0.026(4) 0.016(3) 0.002(3) 0.003(3) 0.003(3)
C4 0.016(4) 0.016(4) 0.011(4) 0.003(3) 0.006(3) -0.002(3)
O36 0.019(3) 0.010(3) 0.016(3) 0.004(2) 0.004(3) -0.002(2)
C22 0.008(4) 0.011(4) 0.018(4) -0.003(3) 0.005(3) 0.003(3)
N38 0.019(4) 0.010(3) 0.019(4) 0.001(3) 0.005(3) -0.002(3)
C19 0.007(4) 0.008(4) 0.019(4) 0.004(3) 0.002(3) 0.005(3)
O35 0.013(3) 0.015(3) 0.035(4) -0.003(3) 0.000(3) 0.008(3)
C27 0.023(5) 0.036(6) 0.004(4) -0.006(4) -0.005(3) 0.013(4)
C39 0.029(5) 0.016(5) 0.027(5) 0.008(4) 0.006(4) 0.009(4)
C37 0.018(4) 0.018(4) 0.010(4) 0.003(3) 0.003(3) 0.001(4)
C8 0.008(4) 0.013(4) 0.012(4) 0.002(3) -0.001(3) 0.002(3)
O31 0.011(3) 0.016(3) 0.012(3) -0.002(2) 0.003(2) -0.003(2)
O21 0.011(3) 0.020(3) 0.019(3) 0.004(3) 0.002(2) 0.006(3)
O23 0.018(3) 0.024(3) 0.018(3) 0.000(3) 0.010(3) 0.005(3)
O43 0.036(4) 0.015(3) 0.029(4) -0.005(3) 0.011(3) -0.001(3)
O20 0.016(3) 0.024(3) 0.017(3) 0.007(3) 0.007(3) 0.007(3)
O12 0.010(3) 0.037(4) 0.008(3) -0.003(3) -0.003(2) -0.006(3)
C7 0.007(4) 0.022(4) 0.013(4) -0.003(4) 0.003(3) -0.004(3)
C16 0.026(5) 0.012(4) 0.021(5) 0.008(4) 0.015(4) 0.009(4)
C18 0.006(4) 0.021(4) 0.015(4) 0.001(4) 0.004(3) 0.006(3)
C6 0.011(4) 0.039(6) 0.004(4) -0.002(4) 0.001(3) -0.009(4)
C29 0.018(4) 0.015(4) 0.015(4) 0.000(3) 0.003(4) 0.009(4)
C5 0.023(5) 0.029(5) 0.009(4) 0.001(4) 0.003(4) -0.012(4)
C28 0.020(5) 0.034(6) 0.016(5) -0.006(4) 0.003(4) 0.015(4)
C41 0.038(6) 0.020(5) 0.020(5) -0.003(4) 0.008(4) -0.013(4)
C40 0.033(6) 0.037(7) 0.058(8) 0.005(6) 0.023(6) 0.020(5)
C15 0.011(4) 0.012(4) 0.018(4) 0.001(3) 0.005(3) 0.004(3)
C45 0.078(10) 0.025(6) 0.044(7) -0.012(5) 0.039(7) -0.015(6)
C42 0.058(8) 0.053(8) 0.026(6) -0.009(6) 0.009(6) -0.037(7)
O9 0.018(3) 0.014(3) 0.014(3) 0.004(2) -0.002(2) -0.009(3)
C44 0.17(2) 0.045(9) 0.024(7) -0.002(7) 0.018(9) 0.008(11)
C46 0.094(15) 0.060(12) 0.099(16) 0.003(11) -0.007(12) 0.003(11)
C49 0.079(15) 0.096(18) 0.17(3) 0.072(18) 0.004(15) -0.006(13)
C48 0.32(4) 0.027(9) 0.15(2) -0.014(12) 0.15(3) -0.038(16)
C47 0.14(3) 0.059(15) 0.39(6) 0.02(2) -0.12(3) -0.032(16)
O1 0.059(9) 0.041(8) 0.091(11) 0.000 0.042(8) 0.000

loop_
_atom_type_symbol
_atom_type_description
_atom_type_scat_dispersion_real
_atom_type_scat_dispersion_imag
_atom_type_scat_source
C C 0.0033 0.0016 'International Tables Vol C Tables 4.2.6.8 and 6.1.1.4'
H H 0.0000 0.0000 'International Tables Vol C Tables 4.2.6.8 and 6.1.1.4'
N N 0.0061 0.0033 'International Tables Vol C Tables 4.2.6.8 and 6.1.1.4'
O O 0.0106 0.0060 'International Tables Vol C Tables 4.2.6.8 and 6.1.1.4'
S S 0.1246 0.1234 'International Tables Vol C Tables 4.2.6.8 and 6.1.1.4'
Yb Yb -0.3850 5.5486 'International Tables Vol C Tables 4.2.6.8 and 6.1.1.4'

loop_
_geom_angle_atom_site_label_1
_geom_angle_atom_site_label_2
_geom_angle_atom_site_label_3
_geom_angle
_geom_angle_site_symmetry_1
_geom_angle_site_symmetry_3
O13 Yb1 Yb1 136.10(16) 2_655 3_655
O13 Yb1 O24 73.6(2) 2_655 4_455
O13 Yb1 C33 96.7(2) 2_655 1_454
O13 Yb1 O34 80.4(2) 2_655 1_454
O13 Yb1 O35 136.7(3) 2_655 3_756
O13 Yb1 O35 115.7(2) 2_655 1_454
O13 Yb1 O23 147.0(2) 2_655 2_755
O13 Yb1 O43 76.4(2) 2_655 .
O24 Yb1 Yb1 66.15(16) 4_455 3_655
O24 Yb1 C33 74.1(2) 4_455 1_454
O24 Yb1 O35 68.7(2) 4_455 1_454
O24 Yb1 O43 147.5(2) 4_455 .
C33 Yb1 Yb1 56.53(17) 1_454 3_655
C33 Yb1 O35 24.0(2) 1_454 1_454
O34 Yb1 Yb1 78.82(17) 1_454 3_655
O34 Yb1 O24 84.1(2) 1_454 4_455
O34 Yb1 C33 22.4(2) 1_454 1_454
O34 Yb1 O35 46.3(2) 1_454 1_454
O34 Yb1 O43 78.9(2) 1_454 .
O35 Yb1 Yb1 32.51(11) 1_454 3_655
O35 Yb1 Yb1 46.94(18) 3_756 3_655
O35 Yb1 O24 75.8(2) 3_756 4_455
O35 Yb1 C33 103.5(2) 3_756 1_454
O35 Yb1 O34 125.8(2) 3_756 1_454
O35 Yb1 O35 79.4(2) 3_756 1_454
O35 Yb1 O23 76.0(2) 3_756 2_755
O35 Yb1 O43 136.4(2) 3_756 .
O23 Yb1 Yb1 65.15(16) 2_755 3_655
O23 Yb1 O24 130.9(2) 2_755 4_455
O23 Yb1 C33 74.5(2) 2_755 1_454
O23 Yb1 O34 81.0(2) 2_755 1_454
O23 Yb1 O35 67.2(2) 2_755 1_454
O23 Yb1 O43 73.4(2) 2_755 .
O43 Yb1 Yb1 135.31(18) . 3_655
O43 Yb1 C33 97.5(2) . 1_454
O43 Yb1 O35 115.1(2) . 1_454
O12 Yb1 Yb1 125.00(18) . 3_655
O12 Yb1 O13 87.1(2) . 2_655
O12 Yb1 O24 114.8(2) . 4_455
O12 Yb1 C33 171.1(2) . 1_454
O12 Yb1 O34 153.5(3) . 1_454
O12 Yb1 O35 78.8(2) . 3_756
O12 Yb1 O35 156.1(2) . 1_454
O12 Yb1 O23 97.9(2) . 2_755
O12 Yb1 O43 75.5(3) . .
O32 Yb2 Yb2 137.06(15) . 3_766
O32 Yb2 O10 150.5(2) . .
O32 Yb2 O36 76.3(2) . .
O32 Yb2 C19 100.0(2) . .
O32 Yb2 O21 135.4(2) . 3_766
O32 Yb2 O21 117.87(19) . .
O32 Yb2 O20 82.4(2) . .
O32 Yb2 O9 73.4(2) . 3_766
O10 Yb2 Yb2 68.13(15) . 3_766
O10 Yb2 C19 80.7(2) . .
O10 Yb2 O21 73.81(19) . .
O10 Yb2 O20 88.1(2) . .
O36 Yb2 Yb2 136.52(15) . 3_766
O36 Yb2 O10 74.3(2) . .
O36 Yb2 C19 95.2(2) . .
O36 Yb2 O21 115.1(2) . .
O36 Yb2 O20 75.3(2) . .
C19 Yb2 Yb2 58.29(16) . 3_766
O31 Yb2 Yb2 125.55(15) 2_756 3_766
O31 Yb2 O32 80.0(2) 2_756 .
O31 Yb2 O10 96.4(2) 2_756 .
O31 Yb2 O36 78.9(2) 2_756 .
O31 Yb2 C19 174.0(2) 2_756 .
O31 Yb2 O21 158.72(19) 2_756 .
O31 Yb2 O21 82.3(2) 2_756 3_766
O31 Yb2 O20 151.5(2) 2_756 .
O31 Yb2 O9 108.0(2) 2_756 3_766
O21 Yb2 Yb2 43.31(16) 3_766 3_766
O21 Yb2 Yb2 33.38(12) . 3_766
O21 Yb2 O10 71.9(2) 3_766 .
O21 Yb2 O36 138.9(2) 3_766 .
O21 Yb2 C19 101.6(2) 3_766 .
O21 Yb2 C19 24.9(2) . .
O21 Yb2 O21 76.7(2) 3_766 .
O21 Yb2 O20 125.5(2) 3_766 .
O21 Yb2 O9 73.8(2) 3_766 3_766
O20 Yb2 Yb2 82.22(15) . 3_766
O20 Yb2 C19 24.0(2) . .
O20 Yb2 O21 48.88(19) . .
O9 Yb2 Yb2 66.22(15) 3_766 3_766
O9 Yb2 O10 134.3(2) 3_766 .
O9 Yb2 O36 147.0(2) 3_766 .
O9 Yb2 C19 77.6(2) 3_766 .
O9 Yb2 O21 69.6(2) 3_766 .
O9 Yb2 O20 88.0(2) 3_766 .
C4 S3 C7 91.5(4) . .
C15 S14 C18 91.3(4) . .
C29 S25 C26 91.0(4) . .
C30 O32 Yb2 168.8(6) . .
O13 N11 O12 124.7(8) . .
O13 N11 C7 118.3(8) . .
O12 N11 C7 117.0(8) . .
N11 O13 Yb1 159.8(6) . 2_655
C22 O24 Yb1 137.9(6) . 4_656
C8 O10 Yb2 136.2(5) . .
O34 C33 Yb1 44.0(4) . 1_656
O34 C33 O35 124.3(8) . .
O34 C33 C29 117.5(8) . .
O35 C33 Yb1 80.7(5) . 1_656
O35 C33 C29 118.2(8) . .
C29 C33 Yb1 160.4(6) . 1_656
C18 C17 C16 114.6(9) . .
O32 C30 O31 126.2(7) . .
O32 C30 C26 118.3(7) . .
O31 C30 C26 115.5(7) . .
C33 O34 Yb1 113.6(6) . 1_656
C8 C4 S3 121.5(6) . .
C5 C4 S3 111.2(7) . .
C5 C4 C8 127.2(8) . .
C37 O36 Yb2 133.0(6) . .
O24 C22 O23 129.0(8) . .
O24 C22 C18 117.4(8) . .
O23 C22 C18 113.6(8) . .
C39 N38 C41 119.6(8) . .
C37 N38 C39 119.7(8) . .
C37 N38 C41 120.7(8) . .
O21 C19 Yb2 72.6(5) . .
O21 C19 C15 119.3(8) . .
O20 C19 Yb2 48.9(4) . .
O20 C19 O21 121.5(8) . .
O20 C19 C15 119.1(7) . .
C15 C19 Yb2 167.5(6) . .
Yb1 O35 Yb1 100.6(2) 3_756 1_656
C33 O35 Yb1 175.2(7) . 3_756
C33 O35 Yb1 75.3(5) . 1_656
C26 C27 C28 111.0(8) . .
N38 C39 C40 110.7(9) . .
O36 C37 N38 123.7(8) . .
O10 C8 C4 117.5(7) . .
O9 C8 O10 126.7(8) . .
O9 C8 C4 115.8(7) . .
C30 O31 Yb2 136.7(5) . 2_756
Yb2 O21 Yb2 103.3(2) 3_766 .
C19 O21 Yb2 173.8(6) . 3_766
C19 O21 Yb2 82.5(5) . .
C22 O23 Yb1 140.3(6) . 2_755
C44 O43 Yb1 128.5(8) . .
C19 O20 Yb2 107.1(5) . .
N11 O12 Yb1 141.2(6) . .
N11 C7 S3 120.9(7) . .
C6 C7 S3 112.0(6) . .
C6 C7 N11 127.1(8) . .
C30 C26 S25 119.4(6) . .
C27 C26 S25 112.9(6) . .
C27 C26 C30 127.7(8) . .
C15 C16 C17 112.0(8) . .
C17 C18 S14 110.1(7) . .
C17 C18 C22 127.9(8) . .
C22 C18 S14 121.8(7) . .
C7 C6 C5 111.4(8) . .
C33 C29 S25 118.1(7) . .
C28 C29 S25 111.5(7) . .
C28 C29 C33 130.3(8) . .
C4 C5 C6 113.8(8) . .
C29 C28 C27 113.5(8) . .
N38 C41 C42 111.9(8) . .
C19 C15 S14 121.2(6) . .
C16 C15 S14 111.9(6) . .
C16 C15 C19 126.9(8) . .
C44 C45 C46 119.4(13) . .
C44 C45 C48 120.7(17) . .
C48 C45 C46 119.3(15) . .
C8 O9 Yb2 140.2(6) . 3_766
O43 C44 C45 125.6(15) . .
C47 C46 C45 121(2) . .
C45 C48 C49 114.5(18) . .

loop_
_geom_bond_atom_site_label_1
_geom_bond_atom_site_label_2
_geom_bond_distance
_geom_bond_site_symmetry_2
Yb1 Yb1 4.1121(7) 3_655
Yb1 O13 2.214(6) 2_655
Yb1 O24 2.298(6) 4_455
Yb1 C33 2.995(9) 1_454
Yb1 O34 2.270(6) 1_454
Yb1 O35 2.248(6) 3_756
Yb1 O35 3.056(7) 1_454
Yb1 O23 2.263(6) 2_755
Yb1 O43 2.370(7) .
Yb1 O12 2.203(6) .
Yb2 Yb2 4.0162(7) 3_766
Yb2 O32 2.253(6) .
Yb2 O10 2.297(6) .
Yb2 O36 2.289(6) .
Yb2 C19 2.942(8) .
Yb2 O31 2.235(6) 2_756
Yb2 O21 2.831(6) .
Yb2 O21 2.271(6) 3_766
Yb2 O20 2.321(6) .
Yb2 O9 2.274(6) 3_766
S3 C4 1.716(9) .
S3 C7 1.718(9) .
S14 C18 1.731(9) .
S14 C15 1.725(9) .
S25 C26 1.724(8) .
S25 C29 1.709(9) .
O32 C30 1.237(10) .
N11 O13 1.239(10) .
N11 O12 1.271(11) .
N11 C7 1.482(11) .
O13 Yb1 2.214(6) 2_655
O24 Yb1 2.298(6) 4_656
O24 C22 1.234(10) .
O10 C8 1.263(10) .
C33 Yb1 2.995(9) 1_656
C33 O34 1.245(11) .
C33 O35 1.261(11) .
C33 C29 1.493(12) .
C17 C16 1.392(12) .
C17 C18 1.364(12) .
C30 O31 1.278(10) .
C30 C26 1.496(11) .
O34 Yb1 2.270(6) 1_656
C4 C8 1.493(12) .
C4 C5 1.370(12) .
O36 C37 1.237(11) .
C22 O23 1.253(10) .
C22 C18 1.492(11) .
N38 C39 1.454(12) .
N38 C37 1.318(11) .
N38 C41 1.466(12) .
C19 O21 1.251(10) .
C19 O20 1.250(10) .
C19 C15 1.481(11) .
O35 Yb1 3.056(7) 1_656
O35 Yb1 2.248(6) 3_756
C27 C26 1.355(12) .
C27 C28 1.416(13) .
C39 C40 1.511(15) .
C8 O9 1.250(10) .
O31 Yb2 2.235(6) 2_756
O21 Yb2 2.271(6) 3_766
O23 Yb1 2.263(6) 2_755
O43 C44 1.179(17) .
C7 C6 1.382(12) .
C16 C15 1.362(12) .
C6 C5 1.402(12) .
C29 C28 1.365(12) .
C41 C42 1.519(15) .
C45 C44 1.37(2) .
C45 C46 1.52(2) .
C45 C48 1.44(2) .
O9 Yb2 2.274(6) 3_766
C46 C47 1.46(3) .
C49 C48 1.51(3) .
